data_7037297
loop_
_publ_author_name
'Mai, Van Hung'
'Kuzmina, Lyudmila G.'
'Churakov, Andrei V.'
'Korobkov, Ilia'
'Howard, Judith A. K.'
'Nikonov, Georgii I.'

_publ_section_title
;
 NHC carbene supported half-sandwich hydridosilyl complexes of ruthenium:
 the impact of supporting ligands on SiH interligand interactions.
;
_journal_issue 1
_journal_name_full 'Dalton transactions (Cambridge, England : 2003)'
_journal_page_first 208
_journal_page_last 215
_journal_paper_doi 10.1039/c5dt04067a
_journal_volume 45
_journal_year 2015
_chemical_formula_moiety 'C34 H49 Cl N2 Ru Si'
_chemical_formula_sum 'C34 H49 Cl N2 Ru Si'
_chemical_formula_weight 650.36
_chemical_name_systematic
; 
 ? 
;
_space_group_IT_number 14
_symmetry_cell_setting monoclinic
_symmetry_space_group_name_Hall '-P 2yn'
_symmetry_space_group_name_H-M 'P 1 21/n 1'
_atom_sites_solution_hydrogens geom
_atom_sites_solution_primary direct
_atom_sites_solution_secondary difmap
_audit_creation_method SHELXL-97
_audit_update_record
;
2015-11-11 deposited with the CCDC.
2015-11-15 downloaded from the CCDC.
;
_cell_angle_alpha 90.00
_cell_angle_beta 113.641(4)
_cell_angle_gamma 90.00
_cell_formula_units_Z 8
_cell_length_a 19.0229(7)
_cell_length_b 19.7991(5)
_cell_length_c 19.6305(7)
_cell_measurement_reflns_used 7436
_cell_measurement_temperature 123(2)
_cell_measurement_theta_max 26.8070
_cell_measurement_theta_min 3.284
_cell_volume 6773.1(4)
_computing_structure_refinement 'SHELXL-97 (Sheldrick, 1997)'
_computing_structure_solution 'SHELXS-97 (Sheldrick, 1990)'
_diffrn_ambient_temperature 123(2)
_diffrn_detector_area_resol_mean 16.1511
_diffrn_measured_fraction_theta_full 0.969
_diffrn_measured_fraction_theta_max 0.969
_diffrn_measurement_device_type 'Xcalibur, Sapphire3'
_diffrn_measurement_method '\w and \p scans'
_diffrn_radiation_monochromator graphite
_diffrn_radiation_source 'Enhance (Mo) X-ray Source'
_diffrn_radiation_type MoK\a
_diffrn_radiation_wavelength 0.71073
_diffrn_reflns_av_R_equivalents 0.0648
_diffrn_reflns_av_sigmaI/netI 0.1039
_diffrn_reflns_limit_h_max 24
_diffrn_reflns_limit_h_min -24
_diffrn_reflns_limit_k_max 25
_diffrn_reflns_limit_k_min -25
_diffrn_reflns_limit_l_max 25
_diffrn_reflns_limit_l_min -25
_diffrn_reflns_number 37760
_diffrn_reflns_theta_full 27.50
_diffrn_reflns_theta_max 27.50
_diffrn_reflns_theta_min 2.98
_exptl_absorpt_coefficient_mu 0.601
_exptl_absorpt_correction_T_max 1.00000
_exptl_absorpt_correction_T_min 0.92071
_exptl_absorpt_correction_type multi-scan
_exptl_absorpt_process_details
;
CrysAlisPro, Agilent Technologies,
Version 1.171.36.24 (release 03-12-2012 CrysAlis171 .NET)
(compiled Dec  3 2012,18:21:49)
Empirical absorption correction using spherical harmonics,
 implemented in SCALE3 ABSPACK scaling algorithm.
;
_exptl_crystal_colour colourless
_exptl_crystal_density_diffrn 1.276
_exptl_crystal_density_method 'not measured'
_exptl_crystal_description block
_exptl_crystal_F_000 2736
_exptl_crystal_size_max 0.36
_exptl_crystal_size_mid 0.32
_exptl_crystal_size_min 0.28
_refine_diff_density_max 0.884
_refine_diff_density_min -0.689
_refine_diff_density_rms 0.117
_refine_ls_extinction_method none
_refine_ls_goodness_of_fit_ref 0.993
_refine_ls_hydrogen_treatment mixed
_refine_ls_matrix_type full
_refine_ls_number_parameters 719
_refine_ls_number_reflns 15090
_refine_ls_number_restraints 0
_refine_ls_restrained_S_all 0.993
_refine_ls_R_factor_all 0.0940
_refine_ls_R_factor_gt 0.0522
_refine_ls_shift/su_max 0.002
_refine_ls_shift/su_mean 0.000
_refine_ls_structure_factor_coef Fsqd
_refine_ls_weighting_details 'calc w=1/[\s^2^(Fo^2^)+(0.0325P)^2^+0.0000P] where P=(Fo^2^+2Fc^2^)/3'
_refine_ls_weighting_scheme calc
_refine_ls_wR_factor_gt 0.0909
_refine_ls_wR_factor_ref 0.1083
_reflns_number_gt 10142
_reflns_number_total 15090
_reflns_threshold_expression >2sigma(I)
_cod_data_source_file c5dt04067a2.cif
_cod_data_source_block 6c
_cod_depositor_comments 'Adding full bibliography for 7037294--7037300.cif.'
_cod_original_sg_symbol_H-M P2(1)/n
_cod_database_code 7037297

loop_
_symmetry_equiv_pos_as_xyz
'x, y, z'
'-x+1/2, y+1/2, -z+1/2'
'-x, -y, -z'
'x-1/2, -y-1/2, z-1/2'

loop_
_atom_site_label
_atom_site_type_symbol
_atom_site_fract_x
_atom_site_fract_y
_atom_site_fract_z
_atom_site_U_iso_or_equiv
_atom_site_adp_type
_atom_site_occupancy
_atom_site_symmetry_multiplicity
_atom_site_calc_flag
_atom_site_refinement_flags
Ru1 Ru 0.374747(16) 1.472299(14) 0.241308(16) 0.01523(8) Uani 1 1 d .
Si1 Si 0.30175(6) 1.56907(5) 0.22642(6) 0.0197(2) Uani 1 1 d .
Cl1 Cl 0.36307(6) 1.64542(5) 0.30828(6) 0.0389(3) Uani 1 1 d .
N1 N 0.31825(16) 1.36561(14) 0.32210(15) 0.0178(7) Uani 1 1 d .
N2 N 0.25920(16) 1.35297(14) 0.20391(16) 0.0183(7) Uani 1 1 d .
C1S C 0.4787(2) 1.41154(19) 0.2458(2) 0.0233(9) Uani 1 1 d .
H1SA H 0.4838 1.3613 0.2508 0.028 Uiso 1 1 calc R
C2S C 0.5028(2) 1.45783(19) 0.3059(2) 0.0255(9) Uani 1 1 d .
H2SA H 0.5295 1.4465 0.3599 0.031 Uiso 1 1 calc R
C3S C 0.4862(2) 1.5237(2) 0.2744(2) 0.0275(10) Uani 1 1 d .
H3SA H 0.5008 1.5671 0.3027 0.033 Uiso 1 1 calc R
C4S C 0.4532(2) 1.5175(2) 0.1956(2) 0.0283(10) Uani 1 1 d .
H4SA H 0.4406 1.5556 0.1592 0.034 Uiso 1 1 calc R
C5S C 0.4487(2) 1.44716(19) 0.1778(2) 0.0255(9) Uani 1 1 d .
H5SA H 0.4306 1.4271 0.1269 0.031 Uiso 1 1 calc R
C1 C 0.31432(19) 1.39260(17) 0.25640(19) 0.0155(8) Uani 1 1 d .
C2 C 0.2667(2) 1.31239(19) 0.3104(2) 0.0272(9) Uani 1 1 d .
H2A H 0.2590 1.2865 0.3476 0.033 Uiso 1 1 calc R
C3 C 0.2304(2) 1.30474(19) 0.2370(2) 0.0272(9) Uani 1 1 d .
H3A H 0.1918 1.2723 0.2121 0.033 Uiso 1 1 calc R
C4 C 0.3740(2) 1.38350(17) 0.39576(19) 0.0189(8) Uani 1 1 d .
C5 C 0.3547(2) 1.43062(18) 0.4380(2) 0.0228(9) Uani 1 1 d .
C6 C 0.4115(2) 1.4478(2) 0.5072(2) 0.0304(10) Uani 1 1 d .
H6A H 0.4003 1.4802 0.5371 0.036 Uiso 1 1 calc R
C7 C 0.4832(2) 1.4190(2) 0.5330(2) 0.0354(11) Uani 1 1 d .
H7A H 0.5215 1.4330 0.5792 0.042 Uiso 1 1 calc R
C8 C 0.4994(2) 1.3696(2) 0.4918(2) 0.0314(10) Uani 1 1 d .
H8A H 0.5484 1.3484 0.5113 0.038 Uiso 1 1 calc R
C9 C 0.4457(2) 1.35009(19) 0.4221(2) 0.0240(9) Uani 1 1 d .
C10 C 0.2391(2) 1.35185(18) 0.1239(2) 0.0202(9) Uani 1 1 d .
C11 C 0.1737(2) 1.38605(18) 0.0769(2) 0.0233(9) Uani 1 1 d .
C12 C 0.1542(2) 1.37997(19) 0.0002(2) 0.0279(10) Uani 1 1 d .
H12A H 0.1101 1.4029 -0.0336 0.033 Uiso 1 1 calc R
C13 C 0.1972(2) 1.3419(2) -0.0271(2) 0.0307(10) Uani 1 1 d .
H13A H 0.1829 1.3389 -0.0792 0.037 Uiso 1 1 calc R
C14 C 0.2610(2) 1.30799(19) 0.0209(2) 0.0291(10) Uani 1 1 d .
H14A H 0.2906 1.2821 0.0013 0.035 Uiso 1 1 calc R
C15 C 0.2830(2) 1.31097(18) 0.0976(2) 0.0221(9) Uani 1 1 d .
C16 C 0.2747(2) 1.46030(19) 0.4123(2) 0.0270(9) Uani 1 1 d .
H16A H 0.2502 1.4580 0.3568 0.032 Uiso 1 1 calc R
C17 C 0.2742(3) 1.5337(2) 0.4352(2) 0.0384(11) Uani 1 1 d .
H17A H 0.3048 1.5609 0.4155 0.058 Uiso 1 1 calc R
H17B H 0.2961 1.5369 0.4896 0.058 Uiso 1 1 calc R
H17C H 0.2213 1.5505 0.4153 0.058 Uiso 1 1 calc R
C18 C 0.2263(2) 1.4176(2) 0.4429(2) 0.0433(12) Uani 1 1 d .
H18A H 0.2266 1.3704 0.4281 0.065 Uiso 1 1 calc R
H18B H 0.1734 1.4345 0.4227 0.065 Uiso 1 1 calc R
H18C H 0.2480 1.4208 0.4972 0.065 Uiso 1 1 calc R
C19 C 0.4624(2) 1.2920(2) 0.3804(2) 0.0315(10) Uani 1 1 d .
H19A H 0.4299 1.2981 0.3262 0.038 Uiso 1 1 calc R
C20 C 0.5464(2) 1.2876(2) 0.3902(2) 0.0440(12) Uani 1 1 d .
H20A H 0.5614 1.3300 0.3742 0.066 Uiso 1 1 calc R
H20B H 0.5523 1.2503 0.3601 0.066 Uiso 1 1 calc R
H20C H 0.5792 1.2795 0.4427 0.066 Uiso 1 1 calc R
C21 C 0.4395(3) 1.2245(2) 0.4054(3) 0.0478(13) Uani 1 1 d .
H21A H 0.3860 1.2268 0.3996 0.072 Uiso 1 1 calc R
H21B H 0.4728 1.2160 0.4577 0.072 Uiso 1 1 calc R
H21C H 0.4453 1.1876 0.3747 0.072 Uiso 1 1 calc R
C22 C 0.1235(2) 1.42684(19) 0.1051(2) 0.0274(9) Uani 1 1 d .
H22A H 0.1533 1.4350 0.1594 0.033 Uiso 1 1 calc R
C23 C 0.1031(2) 1.4959(2) 0.0664(2) 0.0358(11) Uani 1 1 d .
H23A H 0.1504 1.5202 0.0734 0.054 Uiso 1 1 calc R
H23B H 0.0735 1.5222 0.0880 0.054 Uiso 1 1 calc R
H23C H 0.0725 1.4893 0.0132 0.054 Uiso 1 1 calc R
C25 C 0.3487(2) 1.26749(19) 0.1492(2) 0.0309(10) Uani 1 1 d .
H25A H 0.3654 1.2855 0.2009 0.037 Uiso 1 1 calc R
C26 C 0.4183(2) 1.2656(2) 0.1291(2) 0.0339(10) Uani 1 1 d .
H26A H 0.4384 1.3115 0.1310 0.051 Uiso 1 1 calc R
H26B H 0.4032 1.2474 0.0788 0.051 Uiso 1 1 calc R
H26C H 0.4582 1.2369 0.1646 0.051 Uiso 1 1 calc R
C27 C 0.3200(3) 1.1950(2) 0.1479(3) 0.0596(15) Uani 1 1 d .
H27A H 0.2756 1.1951 0.1612 0.089 Uiso 1 1 calc R
H27B H 0.3610 1.1675 0.1837 0.089 Uiso 1 1 calc R
H27C H 0.3051 1.1760 0.0979 0.089 Uiso 1 1 calc R
C28 C 0.2086(2) 1.56758(19) 0.2373(2) 0.0256(9) Uani 1 1 d .
H28A H 0.1863 1.6130 0.2290 0.038 Uiso 1 1 calc R
H28B H 0.2174 1.5526 0.2876 0.038 Uiso 1 1 calc R
H28C H 0.1732 1.5363 0.2009 0.038 Uiso 1 1 calc R
C29 C 0.2832(2) 1.61952(19) 0.1382(2) 0.0339(11) Uani 1 1 d .
H29A H 0.2520 1.6593 0.1370 0.051 Uiso 1 1 calc R
H29B H 0.2558 1.5912 0.0946 0.051 Uiso 1 1 calc R
H29C H 0.3322 1.6340 0.1376 0.051 Uiso 1 1 calc R
Ru2 Ru -0.213008(16) 1.398186(15) 0.290608(16) 0.01676(8) Uani 1 1 d .
Si2 Si -0.09499(6) 1.36580(5) 0.38084(6) 0.0248(3) Uani 1 1 d .
Cl2 Cl -0.09765(6) 1.26619(5) 0.42551(5) 0.0327(3) Uani 1 1 d .
N1A N -0.19060(15) 1.46412(13) 0.15900(15) 0.0134(6) Uani 1 1 d .
N2A N -0.20496(16) 1.35695(14) 0.14021(15) 0.0157(7) Uani 1 1 d .
C1A C -0.20320(18) 1.40620(16) 0.19089(18) 0.0134(7) Uani 1 1 d .
C2A C -0.18389(19) 1.45048(18) 0.09205(19) 0.0188(8) Uani 1 1 d .
H2AA H -0.1749 1.4825 0.0604 0.023 Uiso 1 1 calc R
C3A C -0.1925(2) 1.38358(18) 0.0808(2) 0.0216(9) Uani 1 1 d .
H3AA H -0.1905 1.3592 0.0399 0.026 Uiso 1 1 calc R
C4A C -0.19424(19) 1.53294(17) 0.18178(18) 0.0149(8) Uani 1 1 d .
C5A C -0.1264(2) 1.56583(18) 0.22673(19) 0.0209(9) Uani 1 1 d .
C6A C -0.1313(2) 1.63313(18) 0.2453(2) 0.0266(9) Uani 1 1 d .
H6AA H -0.0860 1.6567 0.2753 0.032 Uiso 1 1 calc R
C7A C -0.2009(2) 1.66579(19) 0.2207(2) 0.0320(10) Uani 1 1 d .
H7AA H -0.2033 1.7115 0.2343 0.038 Uiso 1 1 calc R
C8A C -0.2669(2) 1.63255(19) 0.1766(2) 0.0271(9) Uani 1 1 d .
H8AA H -0.3146 1.6558 0.1602 0.033 Uiso 1 1 calc R
C9A C -0.2655(2) 1.56565(18) 0.1555(2) 0.0214(9) Uani 1 1 d .
C10A C -0.2311(2) 1.28703(18) 0.13641(19) 0.0198(8) Uani 1 1 d .
C11A C -0.1771(2) 1.23494(19) 0.1600(2) 0.0288(10) Uani 1 1 d .
C12A C -0.2058(3) 1.1689(2) 0.1492(2) 0.0393(11) Uani 1 1 d .
H12B H -0.1711 1.1320 0.1648 0.047 Uiso 1 1 calc R
C13A C -0.2831(3) 1.1566(2) 0.1166(3) 0.0456(13) Uani 1 1 d .
H13B H -0.3011 1.1114 0.1104 0.055 Uiso 1 1 calc R
C14A C -0.3347(3) 1.2084(2) 0.0928(2) 0.0376(11) Uani 1 1 d .
H14B H -0.3880 1.1985 0.0701 0.045 Uiso 1 1 calc R
C15A C -0.3104(2) 1.27558(19) 0.1013(2) 0.0255(9) Uani 1 1 d .
C16A C -0.0486(2) 1.53135(19) 0.2521(2) 0.0244(9) Uani 1 1 d .
H16B H -0.0578 1.4815 0.2483 0.029 Uiso 1 1 calc R
C17A C -0.0078(2) 1.5493(2) 0.2013(2) 0.0404(12) Uani 1 1 d .
H17D H -0.0415 1.5387 0.1496 0.061 Uiso 1 1 calc R
H17E H 0.0396 1.5230 0.2159 0.061 Uiso 1 1 calc R
H17F H 0.0045 1.5976 0.2057 0.061 Uiso 1 1 calc R
C18A C 0.0035(2) 1.5473(2) 0.3334(2) 0.0389(12) Uani 1 1 d .
H18D H -0.0228 1.5348 0.3655 0.058 Uiso 1 1 calc R
H18E H 0.0152 1.5957 0.3386 0.058 Uiso 1 1 calc R
H18F H 0.0513 1.5215 0.3480 0.058 Uiso 1 1 calc R
C19A C -0.3389(2) 1.5311(2) 0.1033(2) 0.0269(9) Uani 1 1 d .
H19B H -0.3322 1.4814 0.1129 0.032 Uiso 1 1 calc R
C20A C -0.4102(2) 1.5530(2) 0.1164(3) 0.0443(12) Uani 1 1 d .
H20D H -0.4011 1.5456 0.1686 0.066 Uiso 1 1 calc R
H20E H -0.4547 1.5264 0.0845 0.066 Uiso 1 1 calc R
H20F H -0.4203 1.6011 0.1044 0.066 Uiso 1 1 calc R
C21A C -0.3539(2) 1.5426(2) 0.0219(2) 0.0389(12) Uani 1 1 d .
H21D H -0.3089 1.5284 0.0131 0.058 Uiso 1 1 calc R
H21E H -0.3638 1.5906 0.0100 0.058 Uiso 1 1 calc R
H21F H -0.3987 1.5161 -0.0097 0.058 Uiso 1 1 calc R
C22A C -0.0915(2) 1.2473(2) 0.1898(2) 0.0368(11) Uani 1 1 d .
H22B H -0.0824 1.2961 0.2035 0.044 Uiso 1 1 calc R
C23A C -0.0474(3) 1.2054(2) 0.2605(3) 0.0509(14) Uani 1 1 d .
H23D H -0.0665 1.2164 0.2987 0.076 Uiso 1 1 calc R
H23E H 0.0074 1.2159 0.2791 0.076 Uiso 1 1 calc R
H23F H -0.0552 1.1571 0.2486 0.076 Uiso 1 1 calc R
C1T C -0.3419(2) 1.42163(19) 0.2505(2) 0.0245(9) Uani 1 1 d .
H1TA H -0.3788 1.4265 0.1975 0.029 Uiso 1 1 calc R
C2T C -0.3262(2) 1.3615(2) 0.2920(2) 0.0318(10) Uani 1 1 d .
H2TA H -0.3507 1.3166 0.2741 0.038 Uiso 1 1 calc R
C3T C -0.2730(2) 1.3766(2) 0.3648(2) 0.0369(11) Uani 1 1 d .
H3TA H -0.2550 1.3447 0.4078 0.044 Uiso 1 1 calc R
C4T C -0.2555(3) 1.4468(2) 0.3681(2) 0.0353(11) Uani 1 1 d .
H4TA H -0.2239 1.4728 0.4139 0.042 Uiso 1 1 calc R
C5T C -0.2983(2) 1.4743(2) 0.2967(2) 0.0340(10) Uani 1 1 d .
H5TA H -0.3007 1.5231 0.2828 0.041 Uiso 1 1 calc R
C24A C -0.0620(3) 1.2334(2) 0.1292(3) 0.0552(14) Uani 1 1 d .
H24A H -0.0904 1.2613 0.0855 0.083 Uiso 1 1 calc R
H24B H -0.0694 1.1855 0.1153 0.083 Uiso 1 1 calc R
H24C H -0.0072 1.2444 0.1480 0.083 Uiso 1 1 calc R
C25A C -0.3676(2) 1.3320(2) 0.0692(2) 0.0338(11) Uani 1 1 d .
H25B H -0.3417 1.3753 0.0920 0.041 Uiso 1 1 calc R
C26A C -0.4393(2) 1.3249(2) 0.0859(2) 0.0457(13) Uani 1 1 d .
H26D H -0.4241 1.3223 0.1398 0.069 Uiso 1 1 calc R
H26E H -0.4670 1.2837 0.0625 0.069 Uiso 1 1 calc R
H26F H -0.4727 1.3641 0.0662 0.069 Uiso 1 1 calc R
C27A C -0.3910(2) 1.3372(2) -0.0155(2) 0.0488(13) Uani 1 1 d .
H27D H -0.3450 1.3423 -0.0258 0.073 Uiso 1 1 calc R
H27E H -0.4245 1.3765 -0.0349 0.073 Uiso 1 1 calc R
H27F H -0.4185 1.2961 -0.0396 0.073 Uiso 1 1 calc R
C28A C -0.0068(2) 1.3609(2) 0.3616(2) 0.0360(11) Uani 1 1 d .
H28D H 0.0365 1.3463 0.4067 0.054 Uiso 1 1 calc R
H28E H 0.0042 1.4054 0.3465 0.054 Uiso 1 1 calc R
H28F H -0.0148 1.3283 0.3216 0.054 Uiso 1 1 calc R
C29A C -0.0652(3) 1.4148(2) 0.4705(2) 0.0435(13) Uani 1 1 d .
H29D H -0.0151 1.3985 0.5058 0.065 Uiso 1 1 calc R
H29E H -0.1034 1.4084 0.4917 0.065 Uiso 1 1 calc R
H29F H -0.0615 1.4629 0.4606 0.065 Uiso 1 1 calc R
C24 C 0.0511(2) 1.3872(2) 0.0960(3) 0.0485(13) Uani 1 1 d .
H24D H 0.0657 1.3437 0.1216 0.073 Uiso 1 1 calc R
H24E H 0.0200 1.3796 0.0431 0.073 Uiso 1 1 calc R
H24F H 0.0211 1.4132 0.1176 0.073 Uiso 1 1 calc R
H1 H 0.3601(18) 1.5013(16) 0.3068(17) 0.023(10) Uiso 1 1 d .
H2 H 0.299(2) 1.4804(17) 0.1713(19) 0.041(11) Uiso 1 1 d .
H3 H -0.145(2) 1.4472(19) 0.310(2) 0.049(12) Uiso 1 1 d .
H4 H -0.1843(18) 1.3291(16) 0.2845(17) 0.024(10) Uiso 1 1 d .

loop_
_atom_site_aniso_label
_atom_site_aniso_U_11
_atom_site_aniso_U_22
_atom_site_aniso_U_33
_atom_site_aniso_U_23
_atom_site_aniso_U_13
_atom_site_aniso_U_12
Ru1 0.01512(15) 0.01467(15) 0.01667(16) -0.00007(13) 0.00717(12) -0.00123(12)
Si1 0.0170(5) 0.0171(5) 0.0234(6) 0.0021(5) 0.0065(4) -0.0001(4)
Cl1 0.0276(6) 0.0219(5) 0.0551(7) -0.0077(5) 0.0040(5) 0.0013(4)
N1 0.0207(16) 0.0158(16) 0.0161(16) 0.0026(14) 0.0064(13) -0.0026(13)
N2 0.0219(16) 0.0179(16) 0.0183(16) -0.0032(14) 0.0115(13) -0.0038(13)
C1S 0.023(2) 0.020(2) 0.033(2) 0.0064(19) 0.0173(18) 0.0043(16)
C2S 0.0154(19) 0.032(2) 0.029(2) -0.0041(19) 0.0089(17) -0.0021(16)
C3S 0.0170(19) 0.027(2) 0.044(3) -0.011(2) 0.0171(18) -0.0123(17)
C4S 0.025(2) 0.028(2) 0.042(3) 0.009(2) 0.0236(19) 0.0003(17)
C5S 0.027(2) 0.028(2) 0.029(2) -0.0012(19) 0.0190(18) -0.0011(17)
C1 0.0141(17) 0.0145(18) 0.0180(19) -0.0012(16) 0.0066(15) 0.0044(14)
C2 0.035(2) 0.022(2) 0.026(2) 0.0035(19) 0.0143(19) -0.0092(18)
C3 0.028(2) 0.025(2) 0.030(2) -0.0005(19) 0.0137(18) -0.0126(18)
C4 0.022(2) 0.019(2) 0.0151(19) 0.0043(16) 0.0076(16) -0.0028(16)
C5 0.034(2) 0.019(2) 0.018(2) 0.0063(17) 0.0132(18) -0.0018(17)
C6 0.038(3) 0.030(2) 0.018(2) -0.0016(19) 0.0065(19) -0.0042(19)
C7 0.032(2) 0.047(3) 0.016(2) 0.004(2) -0.0011(19) -0.009(2)
C8 0.025(2) 0.040(3) 0.024(2) 0.010(2) 0.0043(18) 0.0044(19)
C9 0.029(2) 0.026(2) 0.018(2) 0.0080(18) 0.0108(17) 0.0014(17)
C10 0.024(2) 0.0177(19) 0.021(2) -0.0032(17) 0.0105(17) -0.0145(16)
C11 0.026(2) 0.023(2) 0.021(2) -0.0033(17) 0.0085(17) -0.0111(17)
C12 0.031(2) 0.029(2) 0.020(2) -0.0038(19) 0.0070(18) -0.0125(18)
C13 0.039(3) 0.036(3) 0.019(2) -0.005(2) 0.0133(19) -0.016(2)
C14 0.034(2) 0.028(2) 0.032(2) -0.008(2) 0.020(2) -0.0114(19)
C15 0.027(2) 0.019(2) 0.023(2) -0.0043(18) 0.0127(17) -0.0110(17)
C16 0.035(2) 0.026(2) 0.021(2) 0.0001(18) 0.0129(18) 0.0030(18)
C17 0.053(3) 0.035(3) 0.028(2) 0.003(2) 0.017(2) 0.013(2)
C18 0.036(3) 0.047(3) 0.054(3) 0.014(2) 0.025(2) 0.010(2)
C19 0.034(2) 0.037(3) 0.024(2) 0.010(2) 0.0113(19) 0.012(2)
C20 0.039(3) 0.050(3) 0.044(3) 0.016(2) 0.018(2) 0.020(2)
C21 0.055(3) 0.034(3) 0.060(3) 0.007(2) 0.029(3) 0.008(2)
C22 0.025(2) 0.030(2) 0.022(2) -0.0075(19) 0.0041(17) -0.0025(18)
C23 0.030(2) 0.039(3) 0.031(2) 0.003(2) 0.0043(19) 0.007(2)
C25 0.038(2) 0.028(2) 0.037(2) 0.000(2) 0.026(2) -0.0002(19)
C26 0.037(3) 0.028(2) 0.043(3) -0.005(2) 0.024(2) 0.0012(19)
C27 0.055(3) 0.032(3) 0.108(5) 0.024(3) 0.049(3) 0.008(2)
C28 0.024(2) 0.029(2) 0.022(2) -0.0026(18) 0.0070(17) 0.0044(17)
C29 0.034(2) 0.028(2) 0.050(3) 0.030(2) 0.028(2) 0.0173(19)
Ru2 0.01957(16) 0.01648(16) 0.01550(16) -0.00050(13) 0.00836(12) -0.00092(12)
Si2 0.0253(6) 0.0256(6) 0.0178(6) 0.0012(5) 0.0025(5) -0.0076(5)
Cl2 0.0336(6) 0.0295(6) 0.0279(5) 0.0108(5) 0.0050(4) -0.0034(4)
N1A 0.0122(14) 0.0138(15) 0.0145(15) 0.0005(13) 0.0056(12) 0.0024(12)
N2A 0.0187(16) 0.0123(15) 0.0153(15) -0.0037(13) 0.0059(13) -0.0027(12)
C1A 0.0104(16) 0.0133(18) 0.0159(18) 0.0026(15) 0.0045(14) 0.0007(14)
C2A 0.0204(19) 0.024(2) 0.0139(19) 0.0021(17) 0.0085(15) -0.0032(16)
C3A 0.025(2) 0.025(2) 0.018(2) -0.0032(18) 0.0115(17) -0.0029(16)
C4A 0.0207(19) 0.0139(18) 0.0135(18) -0.0024(15) 0.0106(15) -0.0018(15)
C5A 0.026(2) 0.022(2) 0.0142(19) -0.0012(17) 0.0077(16) -0.0029(16)
C6A 0.042(3) 0.019(2) 0.024(2) -0.0064(18) 0.0178(19) -0.0121(19)
C7A 0.056(3) 0.0124(19) 0.044(3) -0.006(2) 0.037(2) -0.003(2)
C8A 0.032(2) 0.020(2) 0.039(2) 0.006(2) 0.025(2) 0.0053(18)
C9A 0.021(2) 0.020(2) 0.025(2) 0.0025(18) 0.0119(17) 0.0010(16)
C10A 0.035(2) 0.0154(19) 0.0173(19) -0.0072(16) 0.0192(17) -0.0068(17)
C11A 0.045(3) 0.017(2) 0.031(2) 0.0027(19) 0.022(2) 0.0037(18)
C12A 0.065(3) 0.019(2) 0.049(3) -0.002(2) 0.040(3) 0.000(2)
C13A 0.081(4) 0.024(2) 0.049(3) -0.007(2) 0.044(3) -0.019(3)
C14A 0.049(3) 0.038(3) 0.030(2) -0.014(2) 0.021(2) -0.022(2)
C15A 0.040(2) 0.022(2) 0.021(2) -0.0085(18) 0.0196(19) -0.0114(18)
C16A 0.021(2) 0.025(2) 0.025(2) -0.0029(18) 0.0076(17) -0.0073(17)
C17A 0.028(2) 0.063(3) 0.036(3) 0.008(2) 0.019(2) -0.002(2)
C18A 0.035(3) 0.041(3) 0.027(2) -0.002(2) -0.0015(19) -0.018(2)
C19A 0.019(2) 0.027(2) 0.034(2) 0.0113(19) 0.0094(17) 0.0042(17)
C20A 0.028(2) 0.043(3) 0.064(3) 0.025(3) 0.021(2) 0.013(2)
C21A 0.027(2) 0.042(3) 0.036(3) 0.008(2) 0.000(2) -0.008(2)
C22A 0.040(3) 0.023(2) 0.050(3) 0.003(2) 0.020(2) 0.015(2)
C23A 0.056(3) 0.036(3) 0.065(3) 0.013(3) 0.029(3) 0.022(2)
C1T 0.022(2) 0.027(2) 0.031(2) 0.0025(19) 0.0178(18) 0.0026(17)
C2T 0.026(2) 0.033(2) 0.046(3) 0.005(2) 0.024(2) -0.0003(18)
C3T 0.041(3) 0.049(3) 0.033(2) 0.015(2) 0.027(2) 0.006(2)
C4T 0.052(3) 0.036(3) 0.029(2) -0.009(2) 0.028(2) 0.005(2)
C5T 0.037(2) 0.028(2) 0.043(3) -0.001(2) 0.023(2) 0.006(2)
C24A 0.054(3) 0.048(3) 0.080(4) 0.010(3) 0.044(3) 0.019(3)
C25A 0.024(2) 0.037(3) 0.038(3) -0.008(2) 0.0096(19) -0.0112(19)
C26A 0.030(3) 0.065(3) 0.041(3) -0.018(3) 0.014(2) -0.018(2)
C27A 0.033(3) 0.070(4) 0.040(3) 0.013(3) 0.011(2) -0.005(2)
C28A 0.021(2) 0.036(3) 0.042(3) 0.011(2) 0.0030(19) -0.0027(18)
C29A 0.049(3) 0.041(3) 0.026(2) -0.007(2) 0.000(2) -0.012(2)
C24 0.039(3) 0.053(3) 0.059(3) -0.015(3) 0.025(2) -0.011(2)

loop_
_atom_type_symbol
_atom_type_description
_atom_type_scat_dispersion_real
_atom_type_scat_dispersion_imag
_atom_type_scat_source
C C 0.0033 0.0016 'International Tables Vol C Tables 4.2.6.8 and 6.1.1.4'
H H 0.0000 0.0000 'International Tables Vol C Tables 4.2.6.8 and 6.1.1.4'
N N 0.0061 0.0033 'International Tables Vol C Tables 4.2.6.8 and 6.1.1.4'
Si Si 0.0817 0.0704 'International Tables Vol C Tables 4.2.6.8 and 6.1.1.4'
Cl Cl 0.1484 0.1585 'International Tables Vol C Tables 4.2.6.8 and 6.1.1.4'
Ru Ru -1.2594 0.8363 'International Tables Vol C Tables 4.2.6.8 and 6.1.1.4'

loop_
_geom_angle_atom_site_label_1
_geom_angle_atom_site_label_2
_geom_angle_atom_site_label_3
_geom_angle
C1 Ru1 C3S 147.75(14)
C1 Ru1 C4S 151.73(14)
C3S Ru1 C4S 37.55(14)
C1 Ru1 C2S 111.23(13)
C3S Ru1 C2S 37.11(13)
C4S Ru1 C2S 62.00(14)
C1 Ru1 C5S 114.68(14)
C3S Ru1 C5S 61.93(14)
C4S Ru1 C5S 37.11(13)
C2S Ru1 C5S 61.16(14)
C1 Ru1 C1S 96.67(13)
C3S Ru1 C1S 61.08(14)
C4S Ru1 C1S 61.03(14)
C2S Ru1 C1S 36.25(12)
C5S Ru1 C1S 36.05(12)
C1 Ru1 Si1 108.29(10)
C3S Ru1 Si1 96.45(11)
C4S Ru1 Si1 94.68(10)
C2S Ru1 Si1 129.08(10)
C5S Ru1 Si1 125.64(10)
C1S Ru1 Si1 155.00(10)
C1 Ru1 H1 82.3(12)
C3S Ru1 H1 93.3(12)
C4S Ru1 H1 124.5(12)
C2S Ru1 H1 95.4(12)
C5S Ru1 H1 154.3(12)
C1S Ru1 H1 127.6(12)
Si1 Ru1 H1 59.6(12)
C1 Ru1 H2 80.4(13)
C3S Ru1 H2 130.9(13)
C4S Ru1 H2 97.8(14)
C2S Ru1 H2 156.3(14)
C5S Ru1 H2 95.4(14)
C1S Ru1 H2 124.7(14)
Si1 Ru1 H2 60.4(13)
H1 Ru1 H2 106.9(18)
C28 Si1 C29 105.85(17)
C28 Si1 Cl1 100.33(13)
C29 Si1 Cl1 99.00(14)
C28 Si1 Ru1 121.39(13)
C29 Si1 Ru1 115.58(13)
Cl1 Si1 Ru1 111.43(5)
C1 N1 C2 111.7(3)
C1 N1 C4 125.7(3)
C2 N1 C4 122.2(3)
C1 N2 C3 111.5(3)
C1 N2 C10 127.1(3)
C3 N2 C10 120.8(3)
C5S C1S C2S 109.7(3)
C5S C1S Ru1 71.6(2)
C2S C1S Ru1 71.3(2)
C5S C1S H1SA 125.1
C2S C1S H1SA 125.1
Ru1 C1S H1SA 125.1
C1S C2S C3S 106.8(3)
C1S C2S Ru1 72.5(2)
C3S C2S Ru1 68.9(2)
C1S C2S H2SA 126.5
C3S C2S H2SA 126.5
Ru1 C2S H2SA 126.5
C4S C3S C2S 108.5(3)
C4S C3S Ru1 71.7(2)
C2S C3S Ru1 74.0(2)
C4S C3S H3SA 125.6
C2S C3S H3SA 125.6
Ru1 C3S H3SA 125.6
C3S C4S C5S 107.9(3)
C3S C4S Ru1 70.7(2)
C5S C4S Ru1 73.8(2)
C3S C4S H4SA 125.9
C5S C4S H4SA 125.9
Ru1 C4S H4SA 125.9
C1S C5S C4S 107.1(3)
C1S C5S Ru1 72.3(2)
C4S C5S Ru1 69.1(2)
C1S C5S H5SA 126.4
C4S C5S H5SA 126.4
Ru1 C5S H5SA 126.4
N1 C1 N2 102.7(3)
N1 C1 Ru1 128.0(2)
N2 C1 Ru1 129.3(3)
C3 C2 N1 106.9(3)
C3 C2 H2A 126.6
N1 C2 H2A 126.6
C2 C3 N2 107.3(3)
C2 C3 H3A 126.4
N2 C3 H3A 126.4
C5 C4 C9 122.8(3)
C5 C4 N1 119.6(3)
C9 C4 N1 117.5(3)
C4 C5 C6 117.2(4)
C4 C5 C16 122.0(3)
C6 C5 C16 120.7(4)
C7 C6 C5 121.6(4)
C7 C6 H6A 119.2
C5 C6 H6A 119.2
C6 C7 C8 120.0(4)
C6 C7 H7A 120.0
C8 C7 H7A 120.0
C7 C8 C9 121.5(4)
C7 C8 H8A 119.3
C9 C8 H8A 119.3
C8 C9 C4 116.7(4)
C8 C9 C19 120.6(4)
C4 C9 C19 122.5(3)
C11 C10 C15 122.9(3)
C11 C10 N2 118.9(3)
C15 C10 N2 117.9(3)
C10 C11 C12 116.7(4)
C10 C11 C22 123.0(3)
C12 C11 C22 120.2(3)
C13 C12 C11 121.6(4)
C13 C12 H12A 119.2
C11 C12 H12A 119.2
C12 C13 C14 120.2(4)
C12 C13 H13A 119.9
C14 C13 H13A 119.9
C13 C14 C15 121.2(4)
C13 C14 H14A 119.4
C15 C14 H14A 119.4
C14 C15 C10 117.2(4)
C14 C15 C25 120.4(4)
C10 C15 C25 122.2(3)
C5 C16 C17 113.3(3)
C5 C16 C18 109.6(3)
C17 C16 C18 109.5(3)
C5 C16 H16A 108.1
C17 C16 H16A 108.1
C18 C16 H16A 108.1
C16 C17 H17A 109.5
C16 C17 H17B 109.5
H17A C17 H17B 109.5
C16 C17 H17C 109.5
H17A C17 H17C 109.5
H17B C17 H17C 109.5
C16 C18 H18A 109.5
C16 C18 H18B 109.5
H18A C18 H18B 109.5
C16 C18 H18C 109.5
H18A C18 H18C 109.5
H18B C18 H18C 109.5
C9 C19 C20 114.1(3)
C9 C19 C21 109.8(4)
C20 C19 C21 108.8(3)
C9 C19 H19A 108.0
C20 C19 H19A 108.0
C21 C19 H19A 108.0
C19 C20 H20A 109.5
C19 C20 H20B 109.5
H20A C20 H20B 109.5
C19 C20 H20C 109.5
H20A C20 H20C 109.5
H20B C20 H20C 109.5
C19 C21 H21A 109.5
C19 C21 H21B 109.5
H21A C21 H21B 109.5
C19 C21 H21C 109.5
H21A C21 H21C 109.5
H21B C21 H21C 109.5
C11 C22 C24 110.8(3)
C11 C22 C23 111.4(3)
C24 C22 C23 111.2(3)
C11 C22 H22A 107.8
C24 C22 H22A 107.8
C23 C22 H22A 107.8
C22 C23 H23A 109.5
C22 C23 H23B 109.5
H23A C23 H23B 109.5
C22 C23 H23C 109.5
H23A C23 H23C 109.5
H23B C23 H23C 109.5
C15 C25 C26 114.1(3)
C15 C25 C27 109.1(3)
C26 C25 C27 108.3(3)
C15 C25 H25A 108.4
C26 C25 H25A 108.4
C27 C25 H25A 108.4
C25 C26 H26A 109.5
C25 C26 H26B 109.5
H26A C26 H26B 109.5
C25 C26 H26C 109.5
H26A C26 H26C 109.5
H26B C26 H26C 109.5
C25 C27 H27A 109.5
C25 C27 H27B 109.5
H27A C27 H27B 109.5
C25 C27 H27C 109.5
H27A C27 H27C 109.5
H27B C27 H27C 109.5
Si1 C28 H28A 109.5
Si1 C28 H28B 109.5
H28A C28 H28B 109.5
Si1 C28 H28C 109.5
H28A C28 H28C 109.5
H28B C28 H28C 109.5
Si1 C29 H29A 109.5
Si1 C29 H29B 109.5
H29A C29 H29B 109.5
Si1 C29 H29C 109.5
H29A C29 H29C 109.5
H29B C29 H29C 109.5
C1A Ru2 C4T 145.51(14)
C1A Ru2 C3T 155.47(15)
C4T Ru2 C3T 37.48(15)
C1A Ru2 C5T 110.07(14)
C4T Ru2 C5T 37.03(14)
C3T Ru2 C5T 61.54(16)
C1A Ru2 C2T 118.98(14)
C4T Ru2 C2T 61.51(16)
C3T Ru2 C2T 36.51(14)
C5T Ru2 C2T 60.63(15)
C1A Ru2 C1T 98.64(13)
C4T Ru2 C1T 60.94(15)
C3T Ru2 C1T 60.42(15)
C5T Ru2 C1T 36.13(13)
C2T Ru2 C1T 35.71(13)
C1A Ru2 Si2 108.66(9)
C4T Ru2 Si2 95.95(12)
C3T Ru2 Si2 92.33(11)
C5T Ru2 Si2 129.81(11)
C2T Ru2 Si2 122.04(11)
C1T Ru2 Si2 152.55(10)
C1A Ru2 H3 78.5(14)
C4T Ru2 H3 93.2(14)
C3T Ru2 H3 123.9(14)
C5T Ru2 H3 96.7(14)
C2T Ru2 H3 154.3(14)
C1T Ru2 H3 129.3(14)
Si2 Ru2 H3 61.5(13)
C1A Ru2 H4 79.5(12)
C4T Ru2 H4 134.5(12)
C3T Ru2 H4 100.2(13)
C5T Ru2 H4 155.6(13)
C2T Ru2 H4 95.0(13)
C1T Ru2 H4 122.0(12)
Si2 Ru2 H4 62.4(12)
H3 Ru2 H4 107.3(19)
C28A Si2 C29A 104.9(2)
C28A Si2 Cl2 101.72(14)
C29A Si2 Cl2 97.91(14)
C28A Si2 Ru2 122.21(13)
C29A Si2 Ru2 113.99(15)
Cl2 Si2 Ru2 112.79(5)
C1A N1A C2A 111.5(3)
C1A N1A C4A 127.5(3)
C2A N1A C4A 120.5(3)
C1A N2A C3A 112.0(3)
C1A N2A C10A 127.8(3)
C3A N2A C10A 119.1(3)
N1A C1A N2A 102.7(3)
N1A C1A Ru2 126.9(2)
N2A C1A Ru2 130.4(2)
C3A C2A N1A 107.1(3)
C3A C2A H2AA 126.4
N1A C2A H2AA 126.4
C2A C3A N2A 106.7(3)
C2A C3A H3AA 126.6
N2A C3A H3AA 126.6
C5A C4A C9A 121.9(3)
C5A C4A N1A 119.2(3)
C9A C4A N1A 118.8(3)
C6A C5A C4A 117.9(3)
C6A C5A C16A 120.1(3)
C4A C5A C16A 121.9(3)
C7A C6A C5A 120.9(3)
C7A C6A H6AA 119.5
C5A C6A H6AA 119.5
C8A C7A C6A 120.3(4)
C8A C7A H7AA 119.9
C6A C7A H7AA 119.9
C7A C8A C9A 121.4(4)
C7A C8A H8AA 119.3
C9A C8A H8AA 119.3
C8A C9A C4A 117.5(3)
C8A C9A C19A 120.4(3)
C4A C9A C19A 122.0(3)
C11A C10A C15A 123.1(3)
C11A C10A N2A 119.5(3)
C15A C10A N2A 117.0(3)
C10A C11A C12A 116.7(4)
C10A C11A C22A 122.9(3)
C12A C11A C22A 120.2(4)
C13A C12A C11A 121.1(4)
C13A C12A H12B 119.4
C11A C12A H12B 119.4
C14A C13A C12A 121.1(4)
C14A C13A H13B 119.4
C12A C13A H13B 119.4
C13A C14A C15A 121.1(4)
C13A C14A H14B 119.5
C15A C14A H14B 119.5
C14A C15A C10A 116.8(4)
C14A C15A C25A 120.5(4)
C10A C15A C25A 122.6(3)
C5A C16A C17A 111.3(3)
C5A C16A C18A 112.7(3)
C17A C16A C18A 110.2(3)
C5A C16A H16B 107.5
C17A C16A H16B 107.5
C18A C16A H16B 107.5
C16A C17A H17D 109.5
C16A C17A H17E 109.5
H17D C17A H17E 109.5
C16A C17A H17F 109.5
H17D C17A H17F 109.5
H17E C17A H17F 109.5
C16A C18A H18D 109.5
C16A C18A H18E 109.5
H18D C18A H18E 109.5
C16A C18A H18F 109.5
H18D C18A H18F 109.5
H18E C18A H18F 109.5
C21A C19A C9A 112.0(3)
C21A C19A C20A 109.0(3)
C9A C19A C20A 113.0(3)
C21A C19A H19B 107.5
C9A C19A H19B 107.5
C20A C19A H19B 107.5
C19A C20A H20D 109.5
C19A C20A H20E 109.5
H20D C20A H20E 109.5
C19A C20A H20F 109.5
H20D C20A H20F 109.5
H20E C20A H20F 109.5
C19A C21A H21D 109.5
C19A C21A H21E 109.5
H21D C21A H21E 109.5
C19A C21A H21F 109.5
H21D C21A H21F 109.5
H21E C21A H21F 109.5
C11A C22A C24A 110.1(4)
C11A C22A C23A 111.9(4)
C24A C22A C23A 111.5(4)
C11A C22A H22B 107.7
C24A C22A H22B 107.7
C23A C22A H22B 107.7
C22A C23A H23D 109.5
C22A C23A H23E 109.5
H23D C23A H23E 109.5
C22A C23A H23F 109.5
H23D C23A H23F 109.5
H23E C23A H23F 109.5
C2T C1T C5T 108.6(4)
C2T C1T Ru2 71.4(2)
C5T C1T Ru2 70.1(2)
C2T C1T H1TA 125.7
C5T C1T H1TA 125.7
Ru2 C1T H1TA 125.7
C1T C2T C3T 107.8(4)
C1T C2T Ru2 72.9(2)
C3T C2T Ru2 69.4(2)
C1T C2T H2TA 126.0
C3T C2T H2TA 126.0
Ru2 C2T H2TA 126.0
C2T C3T C4T 108.3(4)
C2T C3T Ru2 74.1(2)
C4T C3T Ru2 70.8(2)
C2T C3T H3TA 125.7
C4T C3T H3TA 125.7
Ru2 C3T H3TA 125.7
C5T C4T C3T 107.4(4)
C5T C4T Ru2 73.2(2)
C3T C4T Ru2 71.8(2)
C5T C4T H4TA 126.1
C3T C4T H4TA 126.1
Ru2 C4T H4TA 126.1
C1T C5T C4T 107.9(4)
C1T C5T Ru2 73.8(2)
C4T C5T Ru2 69.8(2)
C1T C5T H5TA 126.0
C4T C5T H5TA 126.0
Ru2 C5T H5TA 126.0
C22A C24A H24A 109.5
C22A C24A H24B 109.5
H24A C24A H24B 109.5
C22A C24A H24C 109.5
H24A C24A H24C 109.5
H24B C24A H24C 109.5
C15A C25A C26A 113.3(4)
C15A C25A C27A 110.3(4)
C26A C25A C27A 109.9(3)
C15A C25A H25B 107.7
C26A C25A H25B 107.7
C27A C25A H25B 107.7
C25A C26A H26D 109.5
C25A C26A H26E 109.5
H26D C26A H26E 109.5
C25A C26A H26F 109.5
H26D C26A H26F 109.5
H26E C26A H26F 109.5
C25A C27A H27D 109.5
C25A C27A H27E 109.5
H27D C27A H27E 109.5
C25A C27A H27F 109.5
H27D C27A H27F 109.5
H27E C27A H27F 109.5
Si2 C28A H28D 109.5
Si2 C28A H28E 109.5
H28D C28A H28E 109.5
Si2 C28A H28F 109.5
H28D C28A H28F 109.5
H28E C28A H28F 109.5
Si2 C29A H29D 109.5
Si2 C29A H29E 109.5
H29D C29A H29E 109.5
Si2 C29A H29F 109.5
H29D C29A H29F 109.5
H29E C29A H29F 109.5
C22 C24 H24D 109.5
C22 C24 H24E 109.5
H24D C24 H24E 109.5
C22 C24 H24F 109.5
H24D C24 H24F 109.5
H24E C24 H24F 109.5

loop_
_geom_bond_atom_site_label_1
_geom_bond_atom_site_label_2
_geom_bond_distance
Ru1 C1 2.043(3)
Ru1 C3S 2.202(3)
Ru1 C4S 2.215(4)
Ru1 C2S 2.269(4)
Ru1 C5S 2.277(4)
Ru1 C1S 2.285(4)
Ru1 Si1 2.3151(10)
Ru1 H1 1.53(3)
Ru1 H2 1.55(3)
Si1 C28 1.867(4)
Si1 C29 1.905(4)
Si1 Cl1 2.1736(14)
N1 C1 1.370(4)
N1 C2 1.394(4)
N1 C4 1.453(4)
N2 C1 1.382(4)
N2 C3 1.386(4)
N2 C10 1.460(4)
C1S C5S 1.412(5)
C1S C2S 1.417(5)
C1S H1SA 1.0000
C2S C3S 1.424(5)
C2S H2SA 1.0000
C3S C4S 1.422(5)
C3S H3SA 1.0000
C4S C5S 1.430(5)
C4S H4SA 1.0000
C5S H5SA 1.0000
C2 C3 1.333(5)
C2 H2A 0.9500
C3 H3A 0.9500
C4 C5 1.392(5)
C4 C9 1.413(5)
C5 C6 1.396(5)
C5 C16 1.518(5)
C6 C7 1.373(5)
C6 H6A 0.9500
C7 C8 1.381(6)
C7 H7A 0.9500
C8 C9 1.395(5)
C8 H8A 0.9500
C9 C19 1.516(5)
C10 C11 1.392(5)
C10 C15 1.402(5)
C11 C12 1.405(5)
C11 C22 1.514(5)
C12 C13 1.369(5)
C12 H12A 0.9500
C13 C14 1.377(5)
C13 H13A 0.9500
C14 C15 1.393(5)
C14 H14A 0.9500
C15 C25 1.521(5)
C16 C17 1.521(5)
C16 C18 1.538(5)
C16 H16A 1.0000
C17 H17A 0.9800
C17 H17B 0.9800
C17 H17C 0.9800
C18 H18A 0.9800
C18 H18B 0.9800
C18 H18C 0.9800
C19 C20 1.534(5)
C19 C21 1.546(5)
C19 H19A 1.0000
C20 H20A 0.9800
C20 H20B 0.9800
C20 H20C 0.9800
C21 H21A 0.9800
C21 H21B 0.9800
C21 H21C 0.9800
C22 C24 1.532(5)
C22 C23 1.536(5)
C22 H22A 1.0000
C23 H23A 0.9800
C23 H23B 0.9800
C23 H23C 0.9800
C25 C26 1.527(5)
C25 C27 1.532(5)
C25 H25A 1.0000
C26 H26A 0.9800
C26 H26B 0.9800
C26 H26C 0.9800
C27 H27A 0.9800
C27 H27B 0.9800
C27 H27C 0.9800
C28 H28A 0.9800
C28 H28B 0.9800
C28 H28C 0.9800
C29 H29A 0.9800
C29 H29B 0.9800
C29 H29C 0.9800
Ru2 C1A 2.046(3)
Ru2 C4T 2.209(4)
Ru2 C3T 2.222(4)
Ru2 C5T 2.254(4)
Ru2 C2T 2.283(4)
Ru2 C1T 2.302(4)
Ru2 Si2 2.3237(11)
Ru2 H3 1.54(4)
Ru2 H4 1.50(3)
Si2 C28A 1.863(4)
Si2 C29A 1.887(4)
Si2 Cl2 2.1672(14)
N1A C1A 1.373(4)
N1A C2A 1.397(4)
N1A C4A 1.444(4)
N2A C1A 1.384(4)
N2A C3A 1.384(4)
N2A C10A 1.462(4)
C2A C3A 1.342(5)
C2A H2AA 0.9500
C3A H3AA 0.9500
C4A C5A 1.398(5)
C4A C9A 1.401(5)
C5A C6A 1.394(5)
C5A C16A 1.521(5)
C6A C7A 1.375(5)
C6A H6AA 0.9500
C7A C8A 1.374(5)
C7A H7AA 0.9500
C8A C9A 1.391(5)
C8A H8AA 0.9500
C9A C19A 1.524(5)
C10A C11A 1.397(5)
C10A C15A 1.404(5)
C11A C12A 1.400(5)
C11A C22A 1.512(5)
C12A C13A 1.369(6)
C12A H12B 0.9500
C13A C14A 1.366(6)
C13A H13B 0.9500
C14A C15A 1.395(5)
C14A H14B 0.9500
C15A C25A 1.510(5)
C16A C17A 1.531(5)
C16A C18A 1.537(5)
C16A H16B 1.0000
C17A H17D 0.9800
C17A H17E 0.9800
C17A H17F 0.9800
C18A H18D 0.9800
C18A H18E 0.9800
C18A H18F 0.9800
C19A C21A 1.523(5)
C19A C20A 1.541(5)
C19A H19B 1.0000
C20A H20D 0.9800
C20A H20E 0.9800
C20A H20F 0.9800
C21A H21D 0.9800
C21A H21E 0.9800
C21A H21F 0.9800
C22A C24A 1.529(6)
C22A C23A 1.545(5)
C22A H22B 1.0000
C23A H23D 0.9800
C23A H23E 0.9800
C23A H23F 0.9800
C1T C2T 1.406(5)
C1T C5T 1.413(5)
C1T H1TA 1.0000
C2T C3T 1.412(5)
C2T H2TA 1.0000
C3T C4T 1.424(6)
C3T H3TA 1.0000
C4T C5T 1.418(5)
C4T H4TA 1.0000
C5T H5TA 1.0000
C24A H24A 0.9800
C24A H24B 0.9800
C24A H24C 0.9800
C25A C26A 1.532(5)
C25A C27A 1.542(5)
C25A H25B 1.0000
C26A H26D 0.9800
C26A H26E 0.9800
C26A H26F 0.9800
C27A H27D 0.9800
C27A H27E 0.9800
C27A H27F 0.9800
C28A H28D 0.9800
C28A H28E 0.9800
C28A H28F 0.9800
C29A H29D 0.9800
C29A H29E 0.9800
C29A H29F 0.9800
C24 H24D 0.9800
C24 H24E 0.9800
C24 H24F 0.9800
